data_4515428
loop_
_publ_author_name
'Iijima, Kodai'
'Sanada, Ryo'
'Yoo, Dongho'
'Sato, Ryonosuke'
'Kawamoto, Tadashi'
'Mori, Takehiko'

_publ_section_title
;
 Carrier Charge Polarity in Mixed-Stack Charge-Transfer Crystals
 Containing Dithienobenzodithiophene.
;
_journal_issue 12
_journal_name_full 'ACS applied materials &amp; interfaces'
_journal_page_first 10262
_journal_page_last 10269
_journal_paper_doi 10.1021/acsami.8b00416
_journal_volume 10
_journal_year 2018
_chemical_formula_moiety 'C14 H6 S4, C12 H4 N4'
_chemical_formula_sum 'C26 H10 N4 S4'
_chemical_formula_weight 506.63
_space_group_IT_number 2
_space_group_name_Hall '-P 1'
_space_group_name_H-M_alt 'P -1'
_symmetry_cell_setting triclinic
_symmetry_Int_Tables_number 2
_symmetry_space_group_name_Hall '-P 1'
_symmetry_space_group_name_H-M 'P -1'
_atom_sites_solution_hydrogens geom
_atom_sites_solution_primary direct
_atom_sites_solution_secondary difmap
_cell_angle_alpha 101.154(15)
_cell_angle_beta 99.186(13)
_cell_angle_gamma 95.844(13)
_cell_formula_units_Z 1
_cell_length_a 7.5661(10)
_cell_length_b 7.9740(15)
_cell_length_c 9.2855(15)
_cell_measurement_reflns_used 25
_cell_measurement_temperature 298
_cell_measurement_theta_max 17.48
_cell_measurement_theta_min 15.06
_cell_volume 537.47(16)
_computing_cell_refinement WinAFC
_computing_data_collection WinAFC
_computing_data_reduction WinAFC
_computing_molecular_graphics 'CrystalStructure 4.0'
_computing_publication_material 'CrystalStructure 4.0 (Rigaku, 2010)'
_computing_structure_refinement 'SHELXL97 (Sheldrick, 2008)'
_computing_structure_solution 'Il Milione (Burla, et al., 2007)'
_diffrn_ambient_temperature 298
_diffrn_measured_fraction_theta_full 1.000
_diffrn_measured_fraction_theta_max 1.000
_diffrn_measurement_device_type 'Rigaku AFC7R'
_diffrn_measurement_method \w-2\q
_diffrn_radiation_type 'Mo K\a'
_diffrn_radiation_wavelength 0.71069
_diffrn_reflns_av_R_equivalents 0.0201
_diffrn_reflns_limit_h_max 5
_diffrn_reflns_limit_h_min -10
_diffrn_reflns_limit_k_max 11
_diffrn_reflns_limit_k_min -11
_diffrn_reflns_limit_l_max 13
_diffrn_reflns_limit_l_min -12
_diffrn_reflns_number 3723
_diffrn_reflns_theta_full 29.99
_diffrn_reflns_theta_max 29.99
_diffrn_standards_decay_% 0.581
_diffrn_standards_interval_count 150
_diffrn_standards_number 3
_exptl_absorpt_coefficient_mu 0.467
_exptl_absorpt_correction_T_max 0.972
_exptl_absorpt_correction_T_min 0.886
_exptl_absorpt_correction_type psi-scan
_exptl_absorpt_process_details '(North, Phillips & Mathews, 1968)'
_exptl_crystal_colour black
_exptl_crystal_density_diffrn 1.565
_exptl_crystal_density_method 'not measured'
_exptl_crystal_description prismatic
_exptl_crystal_F_000 258.00
_exptl_crystal_size_max 0.420
_exptl_crystal_size_mid 0.080
_exptl_crystal_size_min 0.060
_refine_diff_density_max 0.340
_refine_diff_density_min -0.360
_refine_ls_extinction_method none
_refine_ls_goodness_of_fit_ref 1.003
_refine_ls_hydrogen_treatment constr
_refine_ls_number_parameters 154
_refine_ls_number_reflns 3137
_refine_ls_number_restraints 0
_refine_ls_R_factor_gt 0.0440
_refine_ls_shift/su_max 0.000
_refine_ls_structure_factor_coef Fsqd
_refine_ls_weighting_details 'w = 1/[\s^2^(Fo^2^)+(0.0480P)^2^+0.0000P] where P=(Fo^2^+2Fc^2^)/3'
_refine_ls_weighting_scheme calc
_refine_ls_wR_factor_ref 0.1168
_reflns_number_gt 1870
_reflns_number_total 3137
_reflns_threshold_expression F^2^>2.0\s(F^2^)
_cod_data_source_file am8b00416_si_003.cif
_cod_data_source_block Cytidine_(Rigaku_Master_fo
_cod_database_code 4515428

loop_
_symmetry_equiv_pos_site_id
_symmetry_equiv_pos_as_xyz
1 +X,+Y,+Z
2 -X,-Y,-Z

loop_
_atom_site_label
_atom_site_type_symbol
_atom_site_fract_x
_atom_site_fract_y
_atom_site_fract_z
_atom_site_U_iso_or_equiv
_atom_site_adp_type
_atom_site_occupancy
_atom_site_symmetry_multiplicity
_atom_site_calc_flag
_atom_site_refinement_flags
S1 S 0.96045(8) 0.32379(9) 0.72442(7) 0.03385(18) Uani 1.0 2 d .
S2 S 0.45130(8) 0.42097(8) 0.80966(6) 0.02782(16) Uani 1.0 2 d .
N1 N 1.0375(4) -0.1959(4) 0.6949(4) 0.0548(7) Uani 1.0 2 d .
N2 N 0.6351(4) -0.1411(4) 0.9733(3) 0.0517(7) Uani 1.0 2 d .
C1 C 0.9427(4) 0.2787(4) 0.8962(3) 0.0372(7) Uani 1.0 2 d .
C2 C 0.7826(4) 0.3043(4) 0.9375(3) 0.0325(6) Uani 1.0 2 d .
C3 C 0.6682(4) 0.3634(3) 0.8260(3) 0.0263(5) Uani 1.0 2 d .
C4 C 0.7462(3) 0.3799(3) 0.7038(3) 0.0247(5) Uani 1.0 2 d .
C5 C 0.6343(3) 0.4406(3) 0.5904(3) 0.0225(5) Uani 1.0 2 d .
C6 C 0.4658(3) 0.4691(3) 0.6353(3) 0.0217(5) Uani 1.0 2 d .
C7 C 0.3322(3) 0.5297(3) 0.5464(3) 0.0239(5) Uani 1.0 2 d .
C8 C 0.6124(3) -0.0572(3) 0.6122(3) 0.0247(5) Uani 1.0 2 d .
C9 C 0.6703(3) -0.0402(3) 0.4743(3) 0.0275(5) Uani 1.0 2 d .
C10 C 0.4372(4) -0.0142(3) 0.6321(3) 0.0283(6) Uani 1.0 2 d .
C11 C 0.7231(4) -0.1133(3) 0.7213(3) 0.0280(5) Uani 1.0 2 d .
C12 C 0.8982(4) -0.1577(4) 0.7052(3) 0.0343(6) Uani 1.0 2 d .
C13 C 0.6703(4) -0.1281(4) 0.8607(3) 0.0334(6) Uani 1.0 2 d .
H1 H 1.0348 0.2403 0.9550 0.0447 Uiso 1.0 2 calc R
H2 H 0.7513 0.2859 1.0266 0.0390 Uiso 1.0 2 calc R
H7 H 0.2238 0.5498 0.5772 0.0287 Uiso 1.0 2 calc R
H12 H 0.7834 -0.0673 0.4589 0.0330 Uiso 1.0 2 calc R
H13 H 0.3972 -0.0242 0.7201 0.0340 Uiso 1.0 2 calc R

loop_
_atom_site_aniso_label
_atom_site_aniso_U_11
_atom_site_aniso_U_22
_atom_site_aniso_U_33
_atom_site_aniso_U_12
_atom_site_aniso_U_13
_atom_site_aniso_U_23
S1 0.0222(3) 0.0435(4) 0.0384(4) 0.0083(3) 0.0017(3) 0.0163(4)
S2 0.0302(4) 0.0362(4) 0.0208(3) 0.0101(3) 0.0072(3) 0.0102(3)
N1 0.0342(14) 0.0689(19) 0.0693(19) 0.0175(13) 0.0135(13) 0.0256(16)
N2 0.0545(17) 0.0678(19) 0.0426(15) 0.0170(14) 0.0134(13) 0.0279(14)
C1 0.0333(14) 0.0450(16) 0.0326(15) 0.0087(13) -0.0068(12) 0.0150(13)
C2 0.0388(15) 0.0352(15) 0.0223(12) 0.0065(12) -0.0031(11) 0.0095(11)
C3 0.0280(12) 0.0271(13) 0.0227(12) 0.0052(10) 0.0010(10) 0.0047(10)
C4 0.0217(11) 0.0274(13) 0.0256(12) 0.0056(10) 0.0016(10) 0.0081(10)
C5 0.0209(11) 0.0230(11) 0.0240(12) 0.0040(9) 0.0016(9) 0.0073(9)
C6 0.0248(11) 0.0240(12) 0.0182(11) 0.0045(9) 0.0072(9) 0.0055(9)
C7 0.0217(11) 0.0266(12) 0.0255(12) 0.0051(9) 0.0067(9) 0.0081(10)
C8 0.0227(11) 0.0248(12) 0.0263(12) 0.0020(9) 0.0037(9) 0.0061(10)
C9 0.0204(11) 0.0342(14) 0.0291(13) 0.0057(10) 0.0073(10) 0.0064(11)
C10 0.0252(12) 0.0348(14) 0.0257(12) 0.0027(10) 0.0072(10) 0.0069(11)
C11 0.0259(12) 0.0309(13) 0.0277(12) 0.0047(10) 0.0031(10) 0.0080(10)
C12 0.0309(14) 0.0377(15) 0.0363(15) 0.0058(12) 0.0037(12) 0.0137(12)
C13 0.0293(13) 0.0372(15) 0.0369(14) 0.0099(11) 0.0025(11) 0.0161(12)

loop_
_atom_type_symbol
_atom_type_description
_atom_type_scat_dispersion_real
_atom_type_scat_dispersion_imag
_atom_type_scat_source
H H 0.0000 0.0000
;
International Tables for Crystallography
(1992, Vol. C, Table 6.1.1.4)
;
S S 0.1246 0.1234
;
International Tables for Crystallography
(1992, Vol. C, Tables 4.2.6.8 and 6.1.1.4)
;
C C 0.0033 0.0016
;
International Tables for Crystallography
(1992, Vol. C, Tables 4.2.6.8 and 6.1.1.4)
;
N N 0.0061 0.0033
;
International Tables for Crystallography
(1992, Vol. C, Tables 4.2.6.8 and 6.1.1.4)
;

loop_
_geom_angle_atom_site_label_1
_geom_angle_atom_site_label_2
_geom_angle_atom_site_label_3
_geom_angle
_geom_angle_publ_flag
_geom_angle_site_symmetry_1
_geom_angle_site_symmetry_3
C1 S1 C4 90.86(13) yes . .
C3 S2 C6 90.65(12) yes . .
S1 C1 C2 113.8(2) yes . .
C1 C2 C3 110.8(3) yes . .
S2 C3 C2 134.2(2) yes . .
S2 C3 C4 112.50(19) yes . .
C2 C3 C4 113.3(3) yes . .
S1 C4 C3 111.22(19) yes . .
S1 C4 C5 134.3(2) yes . .
C3 C4 C5 114.4(3) yes . .
C4 C5 C6 109.5(3) yes . .
C4 C5 C7 130.0(3) yes . 2_666
C6 C5 C7 120.6(2) yes . 2_666
S2 C6 C5 112.96(18) yes . .
S2 C6 C7 125.49(19) yes . .
C5 C6 C7 121.5(3) yes . .
C5 C7 C6 117.9(3) yes 2_666 .
C9 C8 C10 118.0(3) yes . .
C9 C8 C11 120.7(3) yes . .
C10 C8 C11 121.3(3) yes . .
C8 C9 C10 120.9(3) yes . 2_656
C8 C10 C9 121.1(3) yes . 2_656
C8 C11 C12 122.8(3) yes . .
C8 C11 C13 121.9(3) yes . .
C12 C11 C13 115.3(3) yes . .
N1 C12 C11 178.2(4) yes . .
N2 C13 C11 177.3(3) yes . .
S1 C1 H1 123.097 no . .
C2 C1 H1 123.100 no . .
C1 C2 H2 124.604 no . .
C3 C2 H2 124.605 no . .
C5 C7 H7 121.058 no 2_666 .
C6 C7 H7 121.059 no . .
C8 C9 H12 119.573 no . .
C10 C9 H12 119.565 no 2_656 .
C8 C10 H13 119.428 no . .
C9 C10 H13 119.433 no 2_656 .

loop_
_geom_bond_atom_site_label_1
_geom_bond_atom_site_label_2
_geom_bond_distance
_geom_bond_publ_flag
_geom_bond_site_symmetry_2
S1 C1 1.724(3) yes .
S1 C4 1.716(3) yes .
S2 C3 1.740(3) yes .
S2 C6 1.752(3) yes .
N1 C12 1.140(4) yes .
N2 C13 1.140(5) yes .
C1 C2 1.351(4) yes .
C2 C3 1.424(4) yes .
C3 C4 1.382(4) yes .
C4 C5 1.434(4) yes .
C5 C6 1.429(4) yes .
C5 C7 1.393(4) yes 2_666
C6 C7 1.387(4) yes .
C8 C9 1.443(4) yes .
C8 C10 1.433(4) yes .
C8 C11 1.382(4) yes .
C9 C10 1.345(4) yes 2_656
C11 C12 1.429(4) yes .
C11 C13 1.437(4) yes .
C1 H1 0.930 no .
C2 H2 0.930 no .
C7 H7 0.930 no .
C9 H12 0.930 no .
C10 H13 0.930 no .

loop_
_geom_contact_atom_site_label_1
_geom_contact_atom_site_label_2
_geom_contact_distance
_geom_contact_publ_flag
_geom_contact_site_symmetry_2
S1 C7 3.533(3) no 2_666
N1 C8 3.525(4) no .
N1 C13 3.425(5) no .
N2 C8 3.525(4) no .
N2 C12 3.419(5) no .
C5 C5 2.786(4) no 2_666
C6 C6 2.768(4) no 2_666
C7 C7 2.863(4) no 2_666
C8 C8 2.826(4) no 2_656
C9 C9 2.809(4) no 2_656
C9 C12 2.893(4) no .
C10 C10 2.808(4) no 2_656
C10 C13 2.884(4) no .
S2 S2 3.4470(10) no 2_667
S2 N2 3.567(3) no 1_565
S2 N2 3.367(4) no 2_657
S2 C9 3.546(3) no 2_656
S2 C10 3.525(3) no .
N1 C7 3.531(4) no 1_645
N1 C9 3.508(4) no 2_756
N1 C10 3.403(4) no 1_655
N2 S2 3.567(3) no 1_545
N2 S2 3.367(4) no 2_657
N2 N2 3.212(5) no 2_657
N2 C1 3.588(4) no 2_757
N2 C2 3.576(4) no 2_657
C1 N2 3.588(4) no 2_757
C1 C11 3.359(4) no .
C1 C12 3.543(4) no .
C1 C13 3.590(4) no .
C2 N2 3.576(4) no 2_657
C2 C11 3.484(4) no .
C2 C13 3.373(4) no .
C3 C8 3.498(4) no .
C3 C10 3.345(3) no .
C4 C8 3.429(4) no .
C4 C9 3.543(4) no .
C5 C8 3.444(3) no 2_656
C5 C10 3.559(4) no 2_656
C5 C11 3.488(4) no 1_565
C5 C12 3.476(4) no 1_565
C6 C8 3.559(3) no 2_656
C6 C9 3.376(4) no 2_656
C6 C11 3.559(4) no 1_565
C6 C13 3.528(4) no 1_565
C7 N1 3.531(4) no 1_465
C7 C10 3.547(4) no 1_565
C7 C12 3.502(4) no 2_656
C8 C3 3.498(4) no .
C8 C4 3.429(4) no .
C8 C5 3.444(3) no 2_656
C8 C6 3.559(3) no 2_656
C9 S2 3.546(3) no 2_656
C9 N1 3.508(4) no 2_756
C9 C4 3.543(4) no .
C9 C6 3.376(4) no 2_656
C10 S2 3.525(3) no .
C10 N1 3.403(4) no 1_455
C10 C3 3.345(3) no .
C10 C5 3.559(4) no 2_656
C10 C7 3.547(4) no 1_545
C11 C1 3.359(4) no .
C11 C2 3.484(4) no .
C11 C5 3.488(4) no 1_545
C11 C6 3.559(4) no 1_545
C12 C1 3.543(4) no .
C12 C5 3.476(4) no 1_545
C12 C7 3.502(4) no 2_656
C13 C1 3.590(4) no .
C13 C2 3.373(4) no .
C13 C6 3.528(4) no 1_545
S1 H2 3.4808 no .
S1 H7 3.3064 no 2_666
S2 H2 3.2014 no .
S2 H7 2.9516 no .
N1 H12 3.0779 no .
N2 H13 3.0778 no .
C3 H1 3.1689 no .
C4 H1 3.3648 no .
C4 H2 3.2228 no .
C4 H7 2.8108 no 2_666
C5 H7 3.3001 no .
C6 H7 3.2966 no 2_666
C8 H12 3.2585 no 2_656
C8 H13 3.2651 no 2_656
C9 H13 3.3072 no .
C10 H12 3.3066 no .
C11 H12 2.6358 no .
C11 H13 2.6332 no .
C12 H12 2.5757 no .
C13 H13 2.5621 no .
H1 H2 2.3866 no .
H12 H13 2.2605 no 2_656
S1 H7 3.1905 no 1_655
S1 H12 3.5663 no .
S1 H12 3.3688 no 2_756
S2 H2 3.1975 no 2_667
S2 H12 3.4887 no 2_656
S2 H13 3.4516 no .
N1 H1 3.4595 no 2_757
N1 H2 3.0641 no 2_757
N1 H7 2.7402 no 1_645
N1 H7 3.5730 no 2_656
N1 H12 3.0783 no 2_756
N1 H13 2.8724 no 1_655
N2 H1 2.7168 no 2_757
N2 H2 3.3483 no .
N2 H2 3.0327 no 2_657
N2 H13 2.9563 no 2_657
C3 H13 3.4078 no .
C6 H12 3.4273 no 2_656
C7 H13 3.5592 no 1_565
C10 H7 3.5861 no 1_545
C11 H1 3.5866 no .
C12 H1 3.4985 no .
C12 H1 3.3180 no 2_757
C12 H12 3.5625 no 2_756
C13 H1 2.9132 no 2_757
C13 H2 3.3114 no .
H1 N1 3.4595 no 2_757
H1 N2 2.7168 no 2_757
H1 C11 3.5866 no .
H1 C12 3.4985 no .
H1 C12 3.3180 no 2_757
H1 C13 2.9132 no 2_757
H2 S2 3.1975 no 2_667
H2 N1 3.0641 no 2_757
H2 N2 3.3483 no .
H2 N2 3.0327 no 2_657
H2 C13 3.3114 no .
H7 S1 3.1905 no 1_455
H7 N1 2.7402 no 1_465
H7 N1 3.5730 no 2_656
H7 C10 3.5861 no 1_565
H7 H7 3.4077 no 2_566
H7 H13 3.4371 no 1_565
H12 S1 3.5663 no .
H12 S1 3.3688 no 2_756
H12 S2 3.4887 no 2_656
H12 N1 3.0783 no 2_756
H12 C6 3.4273 no 2_656
H12 C12 3.5625 no 2_756
H12 H12 3.2623 no 2_756
H13 S2 3.4516 no .
H13 N1 2.8724 no 1_455
H13 N2 2.9563 no 2_657
H13 C3 3.4078 no .
H13 C7 3.5592 no 1_545
H13 H7 3.4371 no 1_545

loop_
_geom_torsion_atom_site_label_1
_geom_torsion_atom_site_label_2
_geom_torsion_atom_site_label_3
_geom_torsion_atom_site_label_4
_geom_torsion
_geom_torsion_publ_flag
_geom_torsion_site_symmetry_1
_geom_torsion_site_symmetry_3
_geom_torsion_site_symmetry_4
C1 S1 C4 C3 0.08(16) no . . .
C1 S1 C4 C5 179.3(2) no . . .
C4 S1 C1 C2 0.01(18) no . . .
C3 S2 C6 C5 0.27(14) no . . .
C3 S2 C6 C7 -179.40(17) no . . .
C6 S2 C3 C2 179.3(2) no . . .
C6 S2 C3 C4 -0.23(15) no . . .
S1 C1 C2 C3 -0.1(3) no . . .
C1 C2 C3 S2 -179.4(2) no . . .
C1 C2 C3 C4 0.2(3) no . . .
S2 C3 C4 S1 179.51(11) no . . .
S2 C3 C4 C5 0.1(3) no . . .
C2 C3 C4 S1 -0.1(3) no . . .
C2 C3 C4 C5 -179.52(17) no . . .
S1 C4 C5 C6 -179.12(16) no . . .
S1 C4 C5 C7 1.5(4) no . . 2_666
C3 C4 C5 C6 0.1(3) no . . .
C3 C4 C5 C7 -179.28(18) no . . 2_666
C4 C5 C6 S2 -0.2(3) no . . .
C4 C5 C6 C7 179.45(17) no . . .
C4 C5 C7 C6 -179.63(19) no . 2_666 2_666
C6 C5 C7 C6 1.1(3) no . 2_666 2_666
C7 C5 C6 S2 179.18(16) no 2_666 . .
C7 C5 C6 C7 -1.1(3) no 2_666 . .
S2 C6 C7 C5 -179.25(13) no . . 2_666
C5 C6 C7 C5 1.1(3) no . . 2_666
C9 C8 C10 C9 0.0(3) no . . 2_656
C10 C8 C9 C10 -0.0(3) no . . 2_656
C9 C8 C11 C12 -0.2(4) no . . .
C9 C8 C11 C13 178.74(18) no . . .
C11 C8 C9 C10 179.97(19) no . . 2_656
C10 C8 C11 C12 179.81(18) no . . .
C10 C8 C11 C13 -1.3(4) no . . .
C11 C8 C10 C9 -179.97(19) no . . 2_656
C8 C9 C10 C8 0.0(4) no . 2_656 2_656
